data_2217399
loop_
_publ_author_name
'Wojciech Starosta'
'Janusz Leciejewicz'

_publ_section_title
;
 Hydrazinediium bis(6-carboxypyridazine-3-carboxylate) dihydrate
;
_journal_coeditor_code AT2534
_journal_issue 2
_journal_name_full 'Acta Crystallographica Section E'
_journal_page_first o461
_journal_page_last o461
_journal_paper_doi 10.1107/S1600536808001037
_journal_volume 64
_journal_year 2008
_chemical_formula_iupac 'N2 H6 2+ , 2C6 H3 N2 O4 - , 2H2 O'
_chemical_formula_moiety 'H6 N2 2+ , 2C6 H3 N2 O4 - , 2H2 O'
_chemical_formula_sum 'C12 H16 N6 O10'
_chemical_formula_weight 404.31
_chemical_name_systematic
;
Hydrazinediium bis(6-carboxypyridazine-3-carboxylate) dihydrate
;
_space_group_IT_number 2
_symmetry_cell_setting triclinic
_symmetry_space_group_name_Hall '-P 1'
_symmetry_space_group_name_H-M 'P -1'
_atom_sites_solution_hydrogens geom
_atom_sites_solution_primary direct
_atom_sites_solution_secondary difmap
_audit_creation_method SHELXL-97
_cell_angle_alpha 102.08(3)
_cell_angle_beta 93.92(3)
_cell_angle_gamma 107.44(3)
_cell_formula_units_Z 1
_cell_length_a 5.1727(10)
_cell_length_b 6.6257(13)
_cell_length_c 12.271(3)
_cell_measurement_reflns_used 25
_cell_measurement_temperature 293(2)
_cell_measurement_theta_max 15
_cell_measurement_theta_min 6
_cell_volume 388.45(17)
_computing_cell_refinement 'KM-4 Software (Kuma, 1996)'
_computing_data_collection 'KM-4 Software (Kuma, 1996)'
_computing_data_reduction 'DATAPROC (Kuma, 2001)'
_computing_molecular_graphics 'SHELXTL (Sheldrick, 2008)'
_computing_publication_material 'SHELXL97 (Sheldrick, 2008)'
_computing_structure_refinement 'SHELXL97 (Sheldrick, 2008)'
_computing_structure_solution 'SHELXS97 (Sheldrick, 2008)'
_diffrn_ambient_temperature 293(2)
_diffrn_measured_fraction_theta_full 0.998
_diffrn_measured_fraction_theta_max 0.998
_diffrn_measurement_device_type 'Kuma KM-4 four-circle'
_diffrn_measurement_method 'profile data from \w/2\q'
_diffrn_radiation_monochromator graphite
_diffrn_radiation_source 'fine-focus sealed tube'
_diffrn_radiation_type MoK\a
_diffrn_radiation_wavelength 0.71073
_diffrn_reflns_av_R_equivalents 0.0166
_diffrn_reflns_av_sigmaI/netI 0.0393
_diffrn_reflns_limit_h_max 0
_diffrn_reflns_limit_h_min -7
_diffrn_reflns_limit_k_max 9
_diffrn_reflns_limit_k_min -8
_diffrn_reflns_limit_l_max 17
_diffrn_reflns_limit_l_min -17
_diffrn_reflns_number 2512
_diffrn_reflns_theta_full 30.08
_diffrn_reflns_theta_max 30.08
_diffrn_reflns_theta_min 1.71
_diffrn_standards_decay_% 3.72
_diffrn_standards_interval_count 200
_diffrn_standards_interval_time 3.072
_diffrn_standards_number 3
_exptl_absorpt_coefficient_mu 0.152
_exptl_absorpt_correction_type none
_exptl_crystal_colour colourless
_exptl_crystal_density_diffrn 1.728
_exptl_crystal_density_method 'not measured'
_exptl_crystal_description 'rectangular plate'
_exptl_crystal_F_000 210
_exptl_crystal_size_max 0.16
_exptl_crystal_size_mid 0.08
_exptl_crystal_size_min 0.07
_refine_diff_density_max 0.516
_refine_diff_density_min -0.227
_refine_ls_extinction_method none
_refine_ls_goodness_of_fit_ref 1.020
_refine_ls_hydrogen_treatment mixed
_refine_ls_matrix_type full
_refine_ls_number_parameters 159
_refine_ls_number_reflns 2279
_refine_ls_number_restraints 0
_refine_ls_restrained_S_all 1.020
_refine_ls_R_factor_all 0.0887
_refine_ls_R_factor_gt 0.0396
_refine_ls_shift/su_max 0.000
_refine_ls_shift/su_mean 0.000
_refine_ls_structure_factor_coef Fsqd
_refine_ls_weighting_details
;
calc w=1/[\s^2^(Fo^2^)+(0.092P)^2^] where P=(Fo^2^+2Fc^2^)/3
;
_refine_ls_weighting_scheme calc
_refine_ls_wR_factor_gt 0.1124
_refine_ls_wR_factor_ref 0.1328
_reflns_number_gt 1431
_reflns_number_total 2279
_reflns_threshold_expression I>2\s(I)
_cod_data_source_file at2534.cif
_cod_data_source_block I
_cod_original_cell_volume 388.47(17)
_cod_database_code 2217399
_cod_database_fobs_code 2217399

loop_
_symmetry_equiv_pos_as_xyz
'x, y, z'
'-x, -y, -z'

loop_
_atom_site_type_symbol
_atom_site_label
_atom_site_fract_x
_atom_site_fract_y
_atom_site_fract_z
_atom_site_U_iso_or_equiv
_atom_site_adp_type
_atom_site_calc_flag
_atom_site_occupancy
O O2 0.0745(3) 1.1260(2) 0.19096(9) 0.0301(3) Uani d 1
O O3 0.6795(3) 0.37197(19) 0.35261(9) 0.0292(3) Uani d 1
O O4 0.7130(3) 0.4033(2) 0.17502(10) 0.0319(3) Uani d 1
O O1 -0.0377(3) 1.1253(2) 0.36330(10) 0.0315(3) Uani d 1
N N2 0.3236(3) 0.8346(2) 0.19854(10) 0.0248(3) Uani d 1
N N1 0.4514(3) 0.6882(2) 0.19574(10) 0.0261(3) Uani d 1
C C6 0.4853(3) 0.6120(2) 0.28600(11) 0.0198(3) Uani d 1
C C3 0.2223(3) 0.9032(2) 0.29085(11) 0.0191(3) Uani d 1
C C7 0.0773(3) 1.0655(2) 0.27720(12) 0.0212(3) Uani d 1
C C4 0.2473(3) 0.8274(2) 0.38706(12) 0.0238(3) Uani d 1
C C8 0.6396(3) 0.4472(2) 0.26852(12) 0.0215(3) Uani d 1
C C5 0.3863(4) 0.6784(3) 0.38484(12) 0.0250(3) Uani d 1
O O6 0.1862(3) 0.3212(2) 0.98874(10) 0.0295(3) Uani d 1
N N3 0.3528(3) 0.9661(2) 0.99354(11) 0.0233(3) Uani d 1
H H5 0.169(4) 0.871(3) 0.4510(18) 0.031(5) Uiso d 1
H H6 0.411(4) 0.628(3) 0.4471(19) 0.037(6) Uiso d 1
H H62 0.268(6) 0.416(5) 1.044(2) 0.059(8) Uiso d 1
H H51 0.288(5) 0.840(4) 0.9317(19) 0.038(6) Uiso d 1
H H61 0.223(5) 0.395(4) 0.927(2) 0.045(6) Uiso d 1
H H53 0.307(5) 0.924(3) 1.0576(18) 0.035(5) Uiso d 1
H H52 0.288(5) 1.098(4) 0.9885(18) 0.036(5) Uiso d 1
H H1 -0.136(8) 1.234(6) 0.350(3) 0.117(14) Uiso d 1

loop_
_atom_site_aniso_label
_atom_site_aniso_U_11
_atom_site_aniso_U_22
_atom_site_aniso_U_33
_atom_site_aniso_U_12
_atom_site_aniso_U_13
_atom_site_aniso_U_23
O2 0.0426(8) 0.0379(6) 0.0231(5) 0.0268(6) 0.0091(5) 0.0143(4)
O3 0.0400(7) 0.0348(6) 0.0259(5) 0.0261(5) 0.0095(5) 0.0130(4)
O4 0.0465(8) 0.0369(6) 0.0248(5) 0.0295(6) 0.0119(5) 0.0082(4)
O1 0.0459(8) 0.0394(7) 0.0263(5) 0.0315(6) 0.0165(5) 0.0148(5)
N2 0.0362(8) 0.0282(6) 0.0197(5) 0.0208(6) 0.0089(5) 0.0098(5)
N1 0.0382(8) 0.0294(7) 0.0215(6) 0.0231(6) 0.0105(5) 0.0092(5)
C6 0.0237(7) 0.0200(6) 0.0200(6) 0.0123(5) 0.0051(5) 0.0055(5)
C3 0.0225(7) 0.0199(6) 0.0184(6) 0.0109(5) 0.0044(5) 0.0056(5)
C7 0.0238(7) 0.0222(7) 0.0210(6) 0.0119(6) 0.0037(5) 0.0053(5)
C4 0.0339(8) 0.0279(7) 0.0179(6) 0.0194(6) 0.0084(6) 0.0077(5)
C8 0.0249(8) 0.0202(6) 0.0231(6) 0.0124(6) 0.0036(5) 0.0058(5)
C5 0.0373(9) 0.0284(7) 0.0190(6) 0.0206(7) 0.0081(6) 0.0102(5)
O6 0.0375(7) 0.0290(6) 0.0237(6) 0.0128(5) 0.0049(5) 0.0070(4)
N3 0.0225(7) 0.0293(7) 0.0220(6) 0.0121(5) 0.0057(5) 0.0084(5)

loop_
_atom_type_symbol
_atom_type_description
_atom_type_scat_dispersion_real
_atom_type_scat_dispersion_imag
_atom_type_scat_source
C C 0.0033 0.0016 'International Tables Vol C Tables 4.2.6.8 and 6.1.1.4'
H H 0.0000 0.0000 'International Tables Vol C Tables 4.2.6.8 and 6.1.1.4'
N N 0.0061 0.0033 'International Tables Vol C Tables 4.2.6.8 and 6.1.1.4'
O O 0.0106 0.0060 'International Tables Vol C Tables 4.2.6.8 and 6.1.1.4'

loop_
_geom_angle_atom_site_label_1
_geom_angle_atom_site_label_2
_geom_angle_atom_site_label_3
_geom_angle_site_symmetry_1
_geom_angle
C7 O1 H1 . 111(2)
N1 N2 C3 . 120.23(12)
N2 N1 C6 . 120.34(12)
N1 C6 C5 . 122.08(13)
N1 C6 C8 . 113.36(12)
C5 C6 C8 . 124.56(12)
N2 C3 C4 . 122.16(13)
N2 C3 C7 . 112.66(12)
C4 C3 C7 . 125.17(13)
O2 C7 O1 . 126.02(13)
O2 C7 C3 . 119.91(13)
O1 C7 C3 . 114.07(12)
C5 C4 C3 . 117.50(13)
C5 C4 H5 . 120.3(13)
C3 C4 H5 . 122.1(13)
O4 C8 O3 . 127.45(13)
O4 C8 C6 . 116.92(12)
O3 C8 C6 . 115.63(12)
C4 C5 C6 . 117.66(13)
C4 C5 H6 . 119.8(14)
C6 C5 H6 . 122.5(14)
H62 O6 H61 . 103(2)
N3 N3 H51 2_677 106.7(14)
N3 N3 H53 2_677 105.3(14)
H51 N3 H53 . 108(2)
N3 N3 H52 2_677 109.5(13)
H51 N3 H52 . 117.5(18)
H53 N3 H52 . 109.0(18)

loop_
_geom_bond_atom_site_label_1
_geom_bond_atom_site_label_2
_geom_bond_site_symmetry_2
_geom_bond_distance
O2 C7 . 1.2082(18)
O3 C8 . 1.2666(17)
O4 C8 . 1.2376(18)
O1 C7 . 1.2956(18)
O1 H1 . 1.03(4)
N2 N1 . 1.3241(17)
N2 C3 . 1.3313(18)
N1 C6 . 1.3317(17)
C6 C5 . 1.387(2)
C6 C8 . 1.5236(18)
C3 C4 . 1.3889(19)
C3 C7 . 1.5128(18)
C4 C5 . 1.382(2)
C4 H5 . 0.94(2)
C5 H6 . 0.91(2)
O6 H62 . 0.81(3)
O6 H61 . 0.98(3)
N3 N3 2_677 1.440(3)
N3 H51 . 0.96(2)
N3 H53 . 0.91(2)
N3 H52 . 1.04(2)

loop_
_geom_hbond_atom_site_label_D
_geom_hbond_atom_site_label_H
_geom_hbond_atom_site_label_A
_geom_hbond_site_symmetry_A
_geom_hbond_distance_DH
_geom_hbond_distance_HA
_geom_hbond_distance_DA
_geom_hbond_angle_DHA
O6 H62 N1 1_556 0.81(3) 2.23(3) 3.031(2) 174(3)
N3 H51 O4 2_666 0.96(2) 1.85(2) 2.770(2) 160(2)
O6 H61 O4 2_666 0.98(3) 1.99(3) 2.9581(18) 168(2)
O6 H61 N1 2_666 0.98(3) 2.45(2) 3.039(2) 118.5(18)
N3 H53 N2 1_556 0.91(2) 1.95(2) 2.8287(18) 163(2)
N3 H53 O2 1_556 0.91(2) 2.50(2) 3.0627(19) 120.7(17)
N3 H52 O6 1_565 1.04(2) 1.71(2) 2.7473(18) 176.6(19)
O1 H1 O3 1_465 1.03(4) 1.51(4) 2.5152(16) 165(3)
